data_9000474
loop_
_publ_author_name
'Moore, P. B.'
'Araki, T.'
'Kampf, A. R.'
'Steele, I. M.'

_publ_section_title
;
 Olmstaedite, K2Fe2[Fe2(Nb,Ta)2O4(H2O)4(PO4)4], a new species, its crystal
 structure and relation to vauxite and montgomeryite
;
_journal_name_full 'American Mineralogist'
_journal_page_first 5
_journal_page_last 11
_journal_volume 61
_journal_year 1976
_chemical_formula_sum 'Fe2 H4 K Nb0.59 O12 P2 Ta0.41'
_chemical_name_mineral Olmsteadite
_space_group_IT_number 26
_symmetry_space_group_name_Hall 'P -2 -2b'
_symmetry_space_group_name_H-M 'P b 21 m'
_cell_angle_alpha 90
_cell_angle_beta 90
_cell_angle_gamma 90
_cell_formula_units_Z 2
_cell_length_a 7.512
_cell_length_b 10.000
_cell_length_c 6.492
_cell_volume 487.679
_database_code_amcsd 0000485
_exptl_crystal_density_diffrn 3.662
_cod_original_formula_sum '(Nb.59 Ta.41) Fe2 K P2 O12 H4'
_cod_database_code 9000474

loop_
_space_group_symop_operation_xyz
x,y,z
-x,1/2+y,z
x,y,-z
-x,1/2+y,-z

loop_
_atom_site_label
_atom_site_fract_x
_atom_site_fract_y
_atom_site_fract_z
_atom_site_occupancy
_atom_site_U_iso_or_equiv
_atom_site_type_symbol
_atom_site_attached_hydrogens
Nb 0.27254 0.73837 0.00000 0.59000 0.00557 Nb 0
Ta 0.27254 0.73837 0.00000 0.41000 0.00557 Ta 0
Fe 0.02061 0.00000 0.24183 1.00000 0.00975 Fe 0
K 0.53021 0.97416 0.50000 1.00000 0.03242 K 0
P1 0.18320 0.74120 0.50000 1.00000 0.00773 P 0
P2 0.32530 0.41490 0.00000 1.00000 0.00697 P 0
O1 0.08230 0.87290 0.50000 1.00000 0.01102 O 0
O2 0.06310 0.61920 0.50000 1.00000 0.02267 O 0
O3 0.30590 0.73760 0.30900 1.00000 0.01558 O 0
O4 0.41800 0.55470 0.00000 1.00000 0.01102 O 0
O5 0.47230 0.30670 0.00000 1.00000 0.01317 O 0
O6 0.21380 0.39780 0.19760 1.00000 0.01153 O 0
O7 0.15750 0.89990 0.00000 1.00000 0.01469 O 0
O8 0.07350 0.63170 0.00000 1.00000 0.01697 O 0
Wat 0.25240 0.11170 0.27200 1.00000 0.03192 O 2

loop_
_cod_changelog_entry_id
_cod_changelog_entry_author
_cod_changelog_entry_date
_cod_changelog_entry_text
1
;cod-tools version 3.8.0
Id: cif_guess_AMCSD_atom_types 9574 2023-05-10 09:00:05Z saulius
;
2023-05-10T18:46:21+03:00
;Derived atom types and hydrogen counts
from atom names that follow the AMCSD naming convention
(Wat == water, O-H == hydroxyl).
;

loop_
_cod_related_entry_id
_cod_related_entry_database
_cod_related_entry_code
1 AMCSD 0000485
